data_7114117
loop_
_publ_author_name
'Jin, Jizhu'
'Wilson, David R.'
'Chen, Eugene Y.-X.'

_publ_section_title
;
 Monoalkyl, chiral-at-metal &#x2018;constrained geometry&#x2019; complexes
 as efficient \a-olefin and methyl methacrylate polymerisation catalysts
;
_journal_issue 7
_journal_name_full 'Chemical Communications'
_journal_page_first 708
_journal_paper_doi 10.1039/b201346k
_journal_year 2002
_chemical_formula_sum 'C21 H35 N Si Zr'
_chemical_formula_weight 420.81
_chemical_name_systematic
; 
? 
;
_space_group_IT_number 33
_symmetry_cell_setting orthorhombic
_symmetry_space_group_name_Hall 'P 2c -2n'
_symmetry_space_group_name_H-M 'P n a 21'
_atom_sites_solution_hydrogens geom
_atom_sites_solution_primary direct
_atom_sites_solution_secondary difmap
_audit_creation_method SHELXL-97
_cell_angle_alpha 90.00
_cell_angle_beta 90.00
_cell_angle_gamma 90.00
_cell_formula_units_Z 4
_cell_length_a 15.8874(7)
_cell_length_b 10.2802(4)
_cell_length_c 13.2006(6)
_cell_measurement_temperature 173(2)
_cell_volume 2156.00(16)
_computing_cell_refinement 'Bruker SMART'
_computing_data_collection 'Bruker SMART'
_computing_data_reduction 'Bruker SHELXTL'
_computing_molecular_graphics 'Bruker SHELXTL'
_computing_publication_material 'Bruker SHELXTL'
_computing_structure_refinement 'SHELXL-97 (Sheldrick, 1997)'
_computing_structure_solution 'SHELXS-97 (Sheldrick, 1990)'
_diffrn_ambient_temperature 173(2)
_diffrn_measured_fraction_theta_full 0.998
_diffrn_measured_fraction_theta_max 0.998
_diffrn_measurement_device_type 'CCD area detector'
_diffrn_measurement_method 'phi and omega scans'
_diffrn_radiation_monochromator graphite
_diffrn_radiation_source 'normal-focus sealed tube'
_diffrn_radiation_type MoK\a
_diffrn_radiation_wavelength 0.71073
_diffrn_reflns_av_R_equivalents 0.0349
_diffrn_reflns_av_sigmaI/netI 0.0289
_diffrn_reflns_limit_h_max 19
_diffrn_reflns_limit_h_min -20
_diffrn_reflns_limit_k_max 13
_diffrn_reflns_limit_k_min -12
_diffrn_reflns_limit_l_max 15
_diffrn_reflns_limit_l_min -17
_diffrn_reflns_number 15448
_diffrn_reflns_theta_full 27.50
_diffrn_reflns_theta_max 27.50
_diffrn_reflns_theta_min 2.36
_exptl_absorpt_coefficient_mu 0.568
_exptl_absorpt_correction_T_max 0.9498
_exptl_absorpt_correction_T_min 0.8542
_exptl_absorpt_correction_type integration
_exptl_crystal_colour Colorless
_exptl_crystal_density_diffrn 1.296
_exptl_crystal_density_method 'not measured'
_exptl_crystal_description Needles
_exptl_crystal_F_000 888
_exptl_crystal_size_max 0.15
_exptl_crystal_size_mid 0.19
_exptl_crystal_size_min 0.29
_refine_diff_density_max 0.481
_refine_diff_density_min -0.372
_refine_diff_density_rms 0.072
_refine_ls_abs_structure_details 'Flack H D (1983), Acta Cryst. A39, 876-881'
_refine_ls_abs_structure_Flack 0.49(7)
_refine_ls_extinction_coef 0.0008(3)
_refine_ls_extinction_expression Fc^*^=kFc[1+0.001xFc^2^\l^3^/sin(2\q)]^-1/4^
_refine_ls_extinction_method SHELXL
_refine_ls_goodness_of_fit_ref 1.038
_refine_ls_hydrogen_treatment mixed
_refine_ls_matrix_type full
_refine_ls_number_parameters 215
_refine_ls_number_reflns 4674
_refine_ls_number_restraints 31
_refine_ls_restrained_S_all 1.035
_refine_ls_R_factor_all 0.0428
_refine_ls_R_factor_gt 0.0351
_refine_ls_shift/su_max 0.000
_refine_ls_shift/su_mean 0.000
_refine_ls_structure_factor_coef Fsqd
_refine_ls_weighting_details 'calc w=1/[\s^2^(Fo^2^)+(0.0472P)^2^+2.6415P] where P=(Fo^2^+2Fc^2^)/3'
_refine_ls_weighting_scheme calc
_refine_ls_wR_factor_gt 0.0926
_refine_ls_wR_factor_ref 0.0993
_reflns_number_gt 4107
_reflns_number_total 4674
_reflns_threshold_expression >2sigma(I)
_cod_data_source_file b201346k.txt
_cod_data_source_block dw09
_cod_depositor_comments
;
The following automatic conversions were performed:

'_symmetry_cell_setting' value 'Orthorhombic' changed to
'orthorhombic' according to
/usr/data/users/saulius/automatic-downloads/retrospective/RSC/lib/dictionaries/cif_core.dic
dictionary named 'cif_core.dic' version 2.4.2 from 2011-04-26.

Automatic conversion script
Id: cif_fix_values 2281 2013-09-26 08:29:07Z andrius 
;
_cod_original_cell_volume 2156.0(2)
_cod_original_sg_symbol_H-M Pna21
_cod_database_code 7114117

loop_
_symmetry_equiv_pos_as_xyz
'x, y, z'
'-x, -y, z+1/2'
'x+1/2, -y+1/2, z'
'-x+1/2, y+1/2, z+1/2'

loop_
_atom_site_label
_atom_site_type_symbol
_atom_site_fract_x
_atom_site_fract_y
_atom_site_fract_z
_atom_site_U_iso_or_equiv
_atom_site_adp_type
_atom_site_occupancy
_atom_site_symmetry_multiplicity
_atom_site_calc_flag
_atom_site_refinement_flags
_atom_site_disorder_assembly
_atom_site_disorder_group
Zr Zr 0.032192(14) 0.22884(2) 0.1835(3) 0.02754(10) Uani 1 1 d . A .
Si Si 0.14210(4) 0.47223(7) 0.1838(4) 0.02931(16) Uani 1 1 d . A .
N1 N 0.03601(13) 0.4358(2) 0.1843(8) 0.0349(6) Uani 1 1 d . . .
C1 C 0.17784(14) 0.2988(2) 0.1852(8) 0.0237(5) Uani 1 1 d . . .
C2 C 0.1703(5) 0.2137(7) 0.2698(7) 0.0332(18) Uani 1 1 d . A .
C3 C 0.1600(5) 0.0854(8) 0.2402(7) 0.0338(16) Uani 1 1 d . . .
C4 C 0.1624(4) 0.0872(7) 0.1333(7) 0.0300(16) Uani 1 1 d . A .
C5 C 0.1732(4) 0.2181(6) 0.0956(6) 0.0241(15) Uani 1 1 d . A .
C6 C 0.1818(5) 0.5606(8) 0.2990(8) 0.065(3) Uani 1 1 d . . .
H6A H 0.2157 0.6355 0.2779 0.098 Uiso 1 1 calc R A .
H6B H 0.2165 0.5016 0.3397 0.098 Uiso 1 1 calc R . .
H6C H 0.1339 0.5907 0.3395 0.098 Uiso 1 1 calc R . .
C7 C 0.1863(6) 0.5646(7) 0.0740(7) 0.054(2) Uani 1 1 d . . .
H7A H 0.2191 0.6386 0.0990 0.082 Uiso 1 1 calc R A .
H7B H 0.1401 0.5963 0.0314 0.082 Uiso 1 1 calc R . .
H7C H 0.2227 0.5072 0.0341 0.082 Uiso 1 1 calc R . .
C8 C -0.0298(4) 0.5423(5) 0.1971(4) 0.037(2) Uiso 0.624(10) 1 d PD A 1
C9 C -0.0725(6) 0.5571(10) 0.0933(4) 0.062(3) Uiso 0.624(10) 1 d PD A 1
H9A H -0.0304 0.5821 0.0427 0.093 Uiso 0.624(10) 1 calc PR A 1
H9B H -0.1160 0.6244 0.0973 0.093 Uiso 0.624(10) 1 calc PR A 1
H9C H -0.0982 0.4742 0.0738 0.093 Uiso 0.624(10) 1 calc PR A 1
C10 C 0.0066(5) 0.6749(7) 0.2281(6) 0.059(2) Uiso 0.624(10) 1 d PD A 1
H10A H 0.0496 0.7014 0.1791 0.088 Uiso 0.624(10) 1 calc PR A 1
H10B H 0.0320 0.6680 0.2956 0.088 Uiso 0.624(10) 1 calc PR A 1
H10C H -0.0385 0.7398 0.2295 0.088 Uiso 0.624(10) 1 calc PR A 1
C11 C -0.0970(5) 0.5032(8) 0.2751(4) 0.049(2) Uiso 0.624(10) 1 d PD A 1
H11A H -0.1210 0.4187 0.2564 0.073 Uiso 0.624(10) 1 calc PR A 1
H11B H -0.1416 0.5689 0.2763 0.073 Uiso 0.624(10) 1 calc PR A 1
H11C H -0.0711 0.4970 0.3423 0.073 Uiso 0.624(10) 1 calc PR A 1
C8' C -0.0331(5) 0.5321(8) 0.1570(5) 0.027(3) Uiso 0.376(10) 1 d PD A 2
C9' C -0.1060(8) 0.4751(13) 0.0949(7) 0.053(4) Uiso 0.376(10) 1 d PD A 2
H9'A H -0.1287 0.3985 0.1298 0.080 Uiso 0.376(10) 1 calc PR A 2
H9'B H -0.0855 0.4497 0.0278 0.080 Uiso 0.376(10) 1 calc PR A 2
H9'C H -0.1504 0.5406 0.0876 0.080 Uiso 0.376(10) 1 calc PR A 2
C10' C 0.0012(7) 0.6518(10) 0.1007(7) 0.042(3) Uiso 0.376(10) 1 d PD A 2
H10D H 0.0236 0.6250 0.0347 0.063 Uiso 0.376(10) 1 calc PR A 2
H10E H 0.0462 0.6919 0.1408 0.063 Uiso 0.376(10) 1 calc PR A 2
H10F H -0.0443 0.7148 0.0906 0.063 Uiso 0.376(10) 1 calc PR A 2
C11' C -0.0676(9) 0.5771(14) 0.2599(5) 0.051(4) Uiso 0.376(10) 1 d PD A 2
H11D H -0.0898 0.5020 0.2971 0.076 Uiso 0.376(10) 1 calc PR A 2
H11E H -0.1128 0.6405 0.2491 0.076 Uiso 0.376(10) 1 calc PR A 2
H11F H -0.0223 0.6175 0.2993 0.076 Uiso 0.376(10) 1 calc PR A 2
C12 C 0.1822(7) 0.2606(7) 0.3793(6) 0.050(2) Uani 1 1 d . . .
H12A H 0.2408 0.2467 0.3999 0.075 Uiso 1 1 calc R A .
H12B H 0.1447 0.2117 0.4242 0.075 Uiso 1 1 calc R . .
H12C H 0.1688 0.3535 0.3835 0.075 Uiso 1 1 calc R . .
C13 C 0.1603(5) -0.0332(7) 0.3040(8) 0.059(3) Uani 1 1 d . A .
H13A H 0.2182 -0.0647 0.3116 0.089 Uiso 1 1 calc R . .
H13B H 0.1260 -0.1007 0.2717 0.089 Uiso 1 1 calc R . .
H13C H 0.1370 -0.0127 0.3709 0.089 Uiso 1 1 calc R . .
C14 C 0.1610(6) -0.0346(7) 0.0660(7) 0.055(2) Uani 1 1 d . . .
H14A H 0.2183 -0.0690 0.0592 0.082 Uiso 1 1 calc R A .
H14B H 0.1392 -0.0119 -0.0011 0.082 Uiso 1 1 calc R . .
H14C H 0.1248 -0.1008 0.0969 0.082 Uiso 1 1 calc R . .
C15 C 0.1815(5) 0.2522(8) -0.0131(7) 0.050(2) Uani 1 1 d . . .
H15A H 0.2403 0.2425 -0.0340 0.076 Uiso 1 1 calc R A .
H15B H 0.1637 0.3425 -0.0234 0.076 Uiso 1 1 calc R . .
H15C H 0.1459 0.1943 -0.0536 0.076 Uiso 1 1 calc R . .
C16 C -0.1070(3) 0.1085(7) 0.1428(6) 0.091(3) Uani 1 1 d . . .
H16A H -0.1459 0.0673 0.1929 0.109 Uiso 1 1 calc R A .
C17 C -0.1153(3) 0.2299(6) 0.1005(8) 0.086(2) Uani 1 1 d . A .
H17A H -0.1614 0.2930 0.1164 0.103 Uiso 1 1 calc R . .
C18 C -0.0569(5) 0.2422(7) 0.0193(6) 0.078(2) Uani 1 1 d . . .
H18A H -0.0556 0.3177 -0.0284 0.094 Uiso 1 1 calc R A .
C19 C -0.0096(6) 0.1397(15) 0.0100(8) 0.091(4) Uani 1 1 d . A .
H19A H 0.0296 0.1208 -0.0474 0.109 Uiso 1 1 calc R . .
C20 C -0.0402(3) 0.0435(6) 0.0869(7) 0.085(2) Uani 1 1 d . A .
H20A H -0.0254 -0.0510 0.0902 0.102 Uiso 1 1 calc R . .
C21 C -0.0226(5) 0.1581(14) 0.3336(7) 0.087(4) Uani 1 1 d . . .
H21A H -0.0562 0.0797 0.3219 0.130 Uiso 1 1 calc R A .
H21B H -0.0583 0.2263 0.3627 0.130 Uiso 1 1 calc R . .
H21C H 0.0233 0.1381 0.3807 0.130 Uiso 1 1 calc R . .

loop_
_atom_site_aniso_label
_atom_site_aniso_U_11
_atom_site_aniso_U_22
_atom_site_aniso_U_33
_atom_site_aniso_U_23
_atom_site_aniso_U_13
_atom_site_aniso_U_12
Zr 0.01809(13) 0.02807(14) 0.03647(16) 0.0007(5) 0.0001(4) -0.00131(8)
Si 0.0271(3) 0.0245(3) 0.0364(4) -0.0003(13) -0.0022(12) -0.0009(2)
N1 0.0247(11) 0.0312(12) 0.0487(16) -0.012(4) -0.004(3) 0.0046(9)
C1 0.0167(10) 0.0274(11) 0.0270(13) -0.008(4) 0.000(4) -0.0006(8)
C2 0.037(4) 0.040(4) 0.022(4) 0.004(3) -0.005(3) -0.005(3)
C3 0.030(3) 0.031(4) 0.040(4) 0.005(3) -0.002(3) -0.002(3)
C4 0.019(3) 0.025(3) 0.045(4) -0.011(3) -0.003(2) 0.005(3)
C5 0.012(3) 0.028(3) 0.032(4) -0.002(3) 0.002(3) 0.006(2)
C6 0.061(5) 0.040(5) 0.095(7) -0.027(4) -0.034(5) 0.010(4)
C7 0.081(6) 0.031(4) 0.052(5) 0.014(3) 0.003(4) -0.013(4)
C12 0.084(7) 0.047(4) 0.020(4) 0.013(3) -0.009(4) -0.004(4)
C13 0.042(4) 0.037(5) 0.098(8) 0.022(5) 0.013(4) 0.005(4)
C14 0.072(6) 0.041(5) 0.052(5) -0.025(4) 0.011(4) 0.006(5)
C15 0.046(5) 0.068(5) 0.038(5) 0.013(4) 0.011(4) 0.010(3)
C16 0.039(3) 0.088(4) 0.146(8) -0.014(4) -0.001(3) -0.034(3)
C17 0.028(2) 0.086(4) 0.144(7) -0.043(4) -0.029(3) 0.000(2)
C18 0.065(4) 0.091(4) 0.078(5) -0.028(3) -0.049(4) 0.021(3)
C19 0.037(4) 0.154(10) 0.081(6) -0.010(6) -0.023(4) 0.001(5)
C20 0.049(3) 0.052(3) 0.154(7) -0.041(4) -0.026(4) -0.007(2)
C21 0.041(4) 0.151(10) 0.067(5) 0.020(6) 0.026(3) -0.006(5)

loop_
_atom_type_symbol
_atom_type_description
_atom_type_scat_dispersion_real
_atom_type_scat_dispersion_imag
_atom_type_scat_source
C C 0.0033 0.0016 'International Tables Vol C Tables 4.2.6.8 and 6.1.1.4'
H H 0.0000 0.0000 'International Tables Vol C Tables 4.2.6.8 and 6.1.1.4'
N N 0.0061 0.0033 'International Tables Vol C Tables 4.2.6.8 and 6.1.1.4'
Si Si 0.0817 0.0704 'International Tables Vol C Tables 4.2.6.8 and 6.1.1.4'
Zr Zr -2.9673 0.5597 'International Tables Vol C Tables 4.2.6.8 and 6.1.1.4'

loop_
_geom_angle_atom_site_label_1
_geom_angle_atom_site_label_2
_geom_angle_atom_site_label_3
_geom_angle
N1 Zr C21 109.0(5)
N1 Zr C1 71.10(8)
C21 Zr C1 116.8(3)
N1 Zr C2 92.0(2)
C21 Zr C2 85.3(3)
C1 Zr C2 33.8(2)
N1 Zr C5 91.2(2)
C21 Zr C5 136.3(3)
C1 Zr C5 33.9(2)
C2 Zr C5 54.73(9)
N1 Zr C19 111.7(4)
C21 Zr C19 124.4(3)
C1 Zr C19 111.3(3)
C2 Zr C19 128.3(3)
C5 Zr C19 78.6(3)
N1 Zr C20 139.3(3)
C21 Zr C20 91.4(4)
C1 Zr C20 130.8(2)
C2 Zr C20 125.4(2)
C5 Zr C20 97.9(2)
C19 Zr C20 34.0(4)
N1 Zr C17 91.36(19)
C21 Zr C17 91.3(3)
C1 Zr C17 150.2(3)
C2 Zr C17 175.9(2)
C5 Zr C17 127.6(3)
C19 Zr C17 52.2(3)
C20 Zr C17 52.2(2)
N1 Zr C16 120.19(18)
C21 Zr C16 72.7(3)
C1 Zr C16 163.5(2)
C2 Zr C16 145.2(2)
C5 Zr C16 129.9(2)
C19 Zr C16 54.6(3)
C20 Zr C16 32.8(2)
C17 Zr C16 30.8(2)
N1 Zr C18 88.1(3)
C21 Zr C18 122.3(3)
C1 Zr C18 120.9(3)
C2 Zr C18 150.6(3)
C5 Zr C18 95.9(3)
C19 Zr C18 29.3(3)
C20 Zr C18 51.6(2)
C17 Zr C18 31.9(2)
C16 Zr C18 52.1(3)
N1 Zr C4 122.4(2)
C21 Zr C4 110.1(4)
C1 Zr C4 54.00(19)
C2 Zr C4 51.7(3)
C5 Zr C4 32.6(2)
C19 Zr C4 77.2(3)
C20 Zr C4 79.3(2)
C17 Zr C4 127.7(2)
C16 Zr C4 110.9(2)
C18 Zr C4 104.4(2)
N1 Zr C3 122.6(2)
C21 Zr C3 82.4(3)
C1 Zr C3 54.8(2)
C2 Zr C3 31.4(2)
C5 Zr C3 54.5(2)
C19 Zr C3 104.8(4)
C20 Zr C3 94.1(2)
C17 Zr C3 145.7(2)
C16 Zr C3 116.9(2)
C18 Zr C3 133.8(2)
C4 Zr C3 31.30(11)
N1 Si C7 118.7(5)
N1 Si C1 95.15(11)
C7 Si C1 112.2(4)
N1 Si C6 115.4(5)
C7 Si C6 104.8(2)
C1 Si C6 110.5(4)
N1 Si Zr 42.57(8)
C7 Si Zr 129.1(3)
C1 Si Zr 52.58(7)
C6 Si Zr 126.1(3)
C8' N1 C8 20.5(3)
C8' N1 Si 124.2(4)
C8 N1 Si 121.0(3)
C8' N1 Zr 129.0(4)
C8 N1 Zr 134.4(3)
Si N1 Zr 104.15(11)
C2 C1 C5 106.5(2)
C2 C1 Si 124.6(6)
C5 C1 Si 121.5(6)
C2 C1 Zr 75.2(4)
C5 C1 Zr 76.9(3)
Si C1 Zr 89.60(9)
C3 C2 C1 112.0(7)
C3 C2 C12 125.4(8)
C1 C2 C12 122.3(6)
C3 C2 Zr 79.9(5)
C1 C2 Zr 71.1(3)
C12 C2 Zr 121.5(6)
C2 C3 C4 105.5(9)
C2 C3 C13 128.5(9)
C4 C3 C13 125.3(9)
C2 C3 Zr 68.7(5)
C4 C3 Zr 74.3(5)
C13 C3 Zr 129.0(5)
C3 C4 C5 111.0(8)
C3 C4 C14 124.6(9)
C5 C4 C14 124.2(8)
C3 C4 Zr 74.4(6)
C5 C4 Zr 70.2(4)
C14 C4 Zr 126.1(5)
C4 C5 C1 105.0(6)
C4 C5 C15 124.3(7)
C1 C5 C15 130.6(6)
C4 C5 Zr 77.2(4)
C1 C5 Zr 69.2(3)
C15 C5 Zr 120.9(5)
Si C6 H6A 109.5
Si C6 H6B 109.5
H6A C6 H6B 109.5
Si C6 H6C 109.5
H6A C6 H6C 109.5
H6B C6 H6C 109.5
Si C7 H7A 109.5
Si C7 H7B 109.5
H7A C7 H7B 109.5
Si C7 H7C 109.5
H7A C7 H7C 109.5
H7B C7 H7C 109.5
N1 C8 C9 106.0(6)
N1 C8 C10 114.1(5)
C9 C8 C10 108.5(2)
N1 C8 C11 111.3(5)
C9 C8 C11 108.5(2)
C10 C8 C11 108.4(2)
C8 C9 H9A 109.5
C8 C9 H9B 109.5
H9A C9 H9B 109.5
C8 C9 H9C 109.5
H9A C9 H9C 109.5
H9B C9 H9C 109.5
C8 C10 H10A 109.5
C8 C10 H10B 109.5
H10A C10 H10B 109.5
C8 C10 H10C 109.5
H10A C10 H10C 109.5
H10B C10 H10C 109.5
C8 C11 H11A 109.5
C8 C11 H11B 109.5
H11A C11 H11B 109.5
C8 C11 H11C 109.5
H11A C11 H11C 109.5
H11B C11 H11C 109.5
N1 C8' C9' 115.0(7)
N1 C8' C11' 104.2(8)
C9' C8' C11' 108.5(3)
N1 C8' C10' 112.3(7)
C9' C8' C10' 108.3(3)
C11' C8' C10' 108.3(3)
C8' C9' H9'A 109.5
C8' C9' H9'B 109.5
H9'A C9' H9'B 109.5
C8' C9' H9'C 109.5
H9'A C9' H9'C 109.5
H9'B C9' H9'C 109.5
C8' C10' H10D 109.5
C8' C10' H10E 109.5
H10D C10' H10E 109.5
C8' C10' H10F 109.5
H10D C10' H10F 109.5
H10E C10' H10F 109.5
C8' C11' H11D 109.5
C8' C11' H11E 109.5
H11D C11' H11E 109.5
C8' C11' H11F 109.5
H11D C11' H11F 109.5
H11E C11' H11F 109.5
C2 C12 H12A 109.5
C2 C12 H12B 109.5
H12A C12 H12B 109.5
C2 C12 H12C 109.5
H12A C12 H12C 109.5
H12B C12 H12C 109.5
C3 C13 H13A 109.5
C3 C13 H13B 109.5
H13A C13 H13B 109.5
C3 C13 H13C 109.5
H13A C13 H13C 109.5
H13B C13 H13C 109.5
C4 C14 H14A 109.5
C4 C14 H14B 109.5
H14A C14 H14B 109.5
C4 C14 H14C 109.5
H14A C14 H14C 109.5
H14B C14 H14C 109.5
C5 C15 H15A 109.5
C5 C15 H15B 109.5
H15A C15 H15B 109.5
C5 C15 H15C 109.5
H15A C15 H15C 109.5
H15B C15 H15C 109.5
C17 C16 C20 106.4(7)
C17 C16 Zr 74.5(3)
C20 C16 Zr 72.6(3)
C17 C16 H16A 126.4
C20 C16 H16A 126.4
Zr C16 H16A 126.4
C16 C17 C18 108.9(6)
C16 C17 Zr 74.7(3)
C18 C17 Zr 74.2(3)
C16 C17 H17A 125.2
C18 C17 H17A 125.2
Zr C17 H17A 125.2
C19 C18 C17 112.0(8)
C19 C18 Zr 73.8(5)
C17 C18 Zr 73.9(3)
C19 C18 H18A 123.9
C17 C18 H18A 123.9
Zr C18 H18A 123.9
C18 C19 C20 106.5(9)
C18 C19 Zr 77.0(6)
C20 C19 Zr 73.4(4)
C18 C19 H19A 126.0
C20 C19 H19A 126.0
Zr C19 H19A 126.0
C16 C20 C19 106.1(7)
C16 C20 Zr 74.6(3)
C19 C20 Zr 72.6(5)
C16 C20 H20A 126.5
C19 C20 H20A 126.5
Zr C20 H20A 126.5
Zr C21 H21A 109.5
Zr C21 H21B 109.5
H21A C21 H21B 109.5
Zr C21 H21C 109.5
H21A C21 H21C 109.5
H21B C21 H21C 109.5

loop_
_geom_bond_atom_site_label_1
_geom_bond_atom_site_label_2
_geom_bond_distance
Zr N1 2.129(2)
Zr C21 2.283(8)
Zr C1 2.423(2)
Zr C2 2.477(8)
Zr C5 2.525(6)
Zr C19 2.554(10)
Zr C20 2.564(5)
Zr C17 2.587(5)
Zr C16 2.590(5)
Zr C18 2.592(6)
Zr C4 2.616(7)
Zr C3 2.618(8)
Si N1 1.727(2)
Si C7 1.869(8)
Si C1 1.871(3)
Si C6 1.881(8)
N1 C8' 1.521(9)
N1 C8 1.524(6)
C1 C2 1.424(10)
C1 C5 1.446(10)
C2 C3 1.385(10)
C2 C12 1.536(11)
C3 C4 1.412(5)
C3 C13 1.483(10)
C4 C5 1.445(9)
C4 C14 1.535(9)
C5 C15 1.483(11)
C6 H6A 0.9800
C6 H6B 0.9800
C6 H6C 0.9800
C7 H7A 0.9800
C7 H7B 0.9800
C7 H7C 0.9800
C8 C9 1.535(4)
C8 C10 1.536(4)
C8 C11 1.536(4)
C9 H9A 0.9800
C9 H9B 0.9800
C9 H9C 0.9800
C10 H10A 0.9800
C10 H10B 0.9800
C10 H10C 0.9800
C11 H11A 0.9800
C11 H11B 0.9800
C11 H11C 0.9800
C8' C9' 1.536(4)
C8' C11' 1.536(4)
C8' C10' 1.537(4)
C9' H9'A 0.9800
C9' H9'B 0.9800
C9' H9'C 0.9800
C10' H10D 0.9800
C10' H10E 0.9800
C10' H10F 0.9800
C11' H11D 0.9800
C11' H11E 0.9800
C11' H11F 0.9800
C12 H12A 0.9800
C12 H12B 0.9800
C12 H12C 0.9800
C13 H13A 0.9800
C13 H13B 0.9800
C13 H13C 0.9800
C14 H14A 0.9800
C14 H14B 0.9800
C14 H14C 0.9800
C15 H15A 0.9800
C15 H15B 0.9800
C15 H15C 0.9800
C16 C17 1.373(10)
C16 C20 1.455(9)
C16 H16A 1.0000
C17 C18 1.424(11)
C17 H17A 1.0000
C18 C19 1.300(15)
C18 H18A 1.0000
C19 C20 1.498(15)
C19 H19A 1.0000
C20 H20A 1.0000
C21 H21A 0.9800
C21 H21B 0.9800
C21 H21C 0.9800

loop_
_geom_torsion_atom_site_label_1
_geom_torsion_atom_site_label_2
_geom_torsion_atom_site_label_3
_geom_torsion_atom_site_label_4
_geom_torsion
C21 Zr Si N1 -81.1(6)
C1 Zr Si N1 -178.8(6)
C2 Zr Si N1 -148.5(6)
C5 Zr Si N1 149.0(6)
C19 Zr Si N1 89.9(6)
C20 Zr Si N1 97.0(6)
C17 Zr Si N1 30.0(6)
C16 Zr Si N1 26.2(7)
C18 Zr Si N1 60.6(6)
C4 Zr Si N1 165.7(5)
C3 Zr Si N1 -163.0(5)
N1 Zr Si C7 -91.7(7)
C21 Zr Si C7 -172.7(5)
C1 Zr Si C7 89.5(5)
C2 Zr Si C7 119.8(4)
C5 Zr Si C7 57.3(4)
C19 Zr Si C7 -1.8(5)
C20 Zr Si C7 5.4(4)
C17 Zr Si C7 -61.7(4)
C16 Zr Si C7 -65.4(5)
C18 Zr Si C7 -31.0(4)
C4 Zr Si C7 74.0(4)
C3 Zr Si C7 105.3(4)
N1 Zr Si C1 178.8(6)
C21 Zr Si C1 97.8(5)
C2 Zr Si C1 30.3(4)
C5 Zr Si C1 -32.2(4)
C19 Zr Si C1 -91.3(5)
C20 Zr Si C1 -84.2(5)
C17 Zr Si C1 -151.2(4)
C16 Zr Si C1 -154.9(5)
C18 Zr Si C1 -120.5(4)
C4 Zr Si C1 -15.5(4)
C3 Zr Si C1 15.8(4)
N1 Zr Si C6 89.5(6)
C21 Zr Si C6 8.5(4)
C1 Zr Si C6 -89.3(5)
C2 Zr Si C6 -59.0(4)
C5 Zr Si C6 -121.5(4)
C19 Zr Si C6 179.4(4)
C20 Zr Si C6 -173.5(4)
C17 Zr Si C6 119.5(4)
C16 Zr Si C6 115.8(5)
C18 Zr Si C6 150.1(4)
C4 Zr Si C6 -104.8(4)
C3 Zr Si C6 -73.5(4)
C7 Si N1 C8' -45.1(9)
C1 Si N1 C8' -163.8(8)
C6 Si N1 C8' 80.6(9)
Zr Si N1 C8' -162.9(11)
C7 Si N1 C8 -69.1(8)
C1 Si N1 C8 172.1(7)
C6 Si N1 C8 56.5(8)
Zr Si N1 C8 173.0(10)
C7 Si N1 Zr 117.8(4)
C1 Si N1 Zr -0.9(5)
C6 Si N1 Zr -116.5(4)
C21 Zr N1 C8' -84.8(8)
C1 Zr N1 C8' 162.5(9)
C2 Zr N1 C8' -170.5(8)
C5 Zr N1 C8' 134.7(8)
C19 Zr N1 C8' 56.5(8)
C20 Zr N1 C8' 31.2(10)
C17 Zr N1 C8' 7.1(8)
C16 Zr N1 C8' -4.2(9)
C18 Zr N1 C8' 38.9(8)
C4 Zr N1 C8' 144.8(7)
C3 Zr N1 C8' -177.9(7)
C21 Zr N1 C8 -58.2(9)
C1 Zr N1 C8 -170.9(10)
C2 Zr N1 C8 -143.9(8)
C5 Zr N1 C8 161.3(8)
C19 Zr N1 C8 83.1(9)
C20 Zr N1 C8 57.8(11)
C17 Zr N1 C8 33.7(9)
C16 Zr N1 C8 22.4(10)
C18 Zr N1 C8 65.5(8)
C4 Zr N1 C8 171.4(8)
C3 Zr N1 C8 -151.3(8)
C21 Zr N1 Si 113.4(5)
C1 Zr N1 Si 0.8(4)
C2 Zr N1 Si 27.7(5)
C5 Zr N1 Si -27.1(5)
C19 Zr N1 Si -105.3(5)
C20 Zr N1 Si -130.6(4)
C17 Zr N1 Si -154.7(5)
C16 Zr N1 Si -166.0(4)
C18 Zr N1 Si -122.9(5)
C4 Zr N1 Si -17.0(6)
C3 Zr N1 Si 20.3(6)
N1 Si C1 C2 -70.8(6)
C7 Si C1 C2 165.4(5)
C6 Si C1 C2 48.8(6)
Zr Si C1 C2 -71.6(4)
N1 Si C1 C5 75.1(5)
C7 Si C1 C5 -48.7(5)
C6 Si C1 C5 -165.3(5)
Zr Si C1 C5 74.3(3)
N1 Si C1 Zr 0.8(4)
C7 Si C1 Zr -123.0(3)
C6 Si C1 Zr 120.4(4)
N1 Zr C1 C2 125.4(5)
C21 Zr C1 C2 23.2(5)
C5 Zr C1 C2 -111.3(2)
C19 Zr C1 C2 -127.9(5)
C20 Zr C1 C2 -94.9(5)
C17 Zr C1 C2 -177.7(4)
C16 Zr C1 C2 -98.9(10)
C18 Zr C1 C2 -158.8(4)
C4 Zr C1 C2 -73.1(4)
C3 Zr C1 C2 -34.4(4)
N1 Zr C1 C5 -123.3(5)
C21 Zr C1 C5 134.5(5)
C2 Zr C1 C5 111.3(2)
C19 Zr C1 C5 -16.6(5)
C20 Zr C1 C5 16.4(5)
C17 Zr C1 C5 -66.5(4)
C16 Zr C1 C5 12.4(11)
C18 Zr C1 C5 -47.5(4)
C4 Zr C1 C5 38.2(3)
C3 Zr C1 C5 76.9(4)
N1 Zr C1 Si -0.7(4)
C21 Zr C1 Si -102.9(5)
C2 Zr C1 Si -126.1(6)
C5 Zr C1 Si 122.6(6)
C19 Zr C1 Si 106.0(5)
C20 Zr C1 Si 139.0(3)
C17 Zr C1 Si 56.1(6)
C16 Zr C1 Si 135.0(7)
C18 Zr C1 Si 75.1(4)
C4 Zr C1 Si 160.8(5)
C3 Zr C1 Si -160.5(5)
C5 C1 C2 C3 -0.9(6)
Si C1 C2 C3 149.2(5)
Zr C1 C2 C3 70.3(6)
C5 C1 C2 C12 173.0(8)
Si C1 C2 C12 -36.9(9)
Zr C1 C2 C12 -115.9(8)
C5 C1 C2 Zr -71.2(2)
Si C1 C2 Zr 79.0(3)
N1 Zr C2 C3 -168.0(5)
C21 Zr C2 C3 83.1(6)
C1 Zr C2 C3 -117.6(7)
C5 Zr C2 C3 -78.0(5)
C19 Zr C2 C3 -48.0(7)
C20 Zr C2 C3 -5.3(6)
C17 Zr C2 C3 47(4)
C16 Zr C2 C3 33.0(7)
C18 Zr C2 C3 -78.3(7)
C4 Zr C2 C3 -37.2(5)
N1 Zr C2 C1 -50.5(5)
C21 Zr C2 C1 -159.3(5)
C5 Zr C2 C1 39.5(3)
C19 Zr C2 C1 69.6(6)
C20 Zr C2 C1 112.3(4)
C17 Zr C2 C1 164(3)
C16 Zr C2 C1 150.5(4)
C18 Zr C2 C1 39.2(7)
C4 Zr C2 C1 80.4(4)
C3 Zr C2 C1 117.6(7)
N1 Zr C2 C12 66.4(6)
C21 Zr C2 C12 -42.4(7)
C1 Zr C2 C12 116.9(7)
C5 Zr C2 C12 156.4(7)
C19 Zr C2 C12 -173.5(6)
C20 Zr C2 C12 -130.8(5)
C17 Zr C2 C12 -79(4)
C16 Zr C2 C12 -92.6(6)
C18 Zr C2 C12 156.1(5)
C4 Zr C2 C12 -162.7(7)
C3 Zr C2 C12 -125.5(9)
C1 C2 C3 C4 1.1(10)
C12 C2 C3 C4 -172.6(8)
Zr C2 C3 C4 65.8(7)
C1 C2 C3 C13 171.8(7)
C12 C2 C3 C13 -1.9(15)
Zr C2 C3 C13 -123.5(9)
C1 C2 C3 Zr -64.7(5)
C12 C2 C3 Zr 121.6(9)
N1 Zr C3 C2 14.3(6)
C21 Zr C3 C2 -93.4(6)
C1 Zr C3 C2 37.1(5)
C5 Zr C3 C2 78.9(4)
C19 Zr C3 C2 142.9(6)
C20 Zr C3 C2 175.7(5)
C17 Zr C3 C2 -174.7(5)
C16 Zr C3 C2 -159.6(5)
C18 Zr C3 C2 138.2(5)
C4 Zr C3 C2 114.0(9)
N1 Zr C3 C4 -99.8(7)
C21 Zr C3 C4 152.5(7)
C1 Zr C3 C4 -77.0(7)
C2 Zr C3 C4 -114.0(9)
C5 Zr C3 C4 -35.1(5)
C19 Zr C3 C4 28.9(7)
C20 Zr C3 C4 61.7(6)
C17 Zr C3 C4 71.3(8)
C16 Zr C3 C4 86.3(6)
C18 Zr C3 C4 24.2(8)
N1 Zr C3 C13 137.2(8)
C21 Zr C3 C13 29.5(8)
C1 Zr C3 C13 160.0(9)
C2 Zr C3 C13 123.0(11)
C5 Zr C3 C13 -158.1(9)
C19 Zr C3 C13 -94.2(9)
C20 Zr C3 C13 -61.4(8)
C17 Zr C3 C13 -51.7(10)
C16 Zr C3 C13 -36.7(9)
C18 Zr C3 C13 -98.8(9)
C4 Zr C3 C13 -123.0(11)
C2 C3 C4 C5 -0.8(12)
C13 C3 C4 C5 -171.9(6)
Zr C3 C4 C5 61.1(6)
C2 C3 C4 C14 174.6(6)
C13 C3 C4 C14 3.5(16)
Zr C3 C4 C14 -123.5(8)
C2 C3 C4 Zr -62.0(6)
C13 C3 C4 Zr 126.9(9)
N1 Zr C4 C3 100.8(7)
C21 Zr C4 C3 -29.2(7)
C1 Zr C4 C3 79.9(7)
C2 Zr C4 C3 37.3(5)
C5 Zr C4 C3 119.7(8)
C19 Zr C4 C3 -151.4(7)
C20 Zr C4 C3 -116.7(6)
C17 Zr C4 C3 -137.5(5)
C16 Zr C4 C3 -107.7(6)
C18 Zr C4 C3 -162.2(6)
N1 Zr C4 C5 -18.9(6)
C21 Zr C4 C5 -148.9(5)
C1 Zr C4 C5 -39.8(4)
C2 Zr C4 C5 -82.4(4)
C19 Zr C4 C5 88.9(6)
C20 Zr C4 C5 123.6(5)
C17 Zr C4 C5 102.8(5)
C16 Zr C4 C5 132.6(4)
C18 Zr C4 C5 78.1(5)
C3 Zr C4 C5 -119.7(8)
N1 Zr C4 C14 -137.5(7)
C21 Zr C4 C14 92.6(8)
C1 Zr C4 C14 -158.3(9)
C2 Zr C4 C14 159.0(8)
C5 Zr C4 C14 -118.5(9)
C19 Zr C4 C14 -29.7(7)
C20 Zr C4 C14 5.0(7)
C17 Zr C4 C14 -15.8(8)
C16 Zr C4 C14 14.1(8)
C18 Zr C4 C14 -40.4(8)
C3 Zr C4 C14 121.8(11)
C3 C4 C5 C1 0.3(9)
C14 C4 C5 C1 -175.1(6)
Zr C4 C5 C1 64.0(3)
C3 C4 C5 C15 177.5(7)
C14 C4 C5 C15 2.1(11)
Zr C4 C5 C15 -118.8(7)
C3 C4 C5 Zr -63.7(7)
C14 C4 C5 Zr 120.9(7)
C2 C1 C5 C4 0.3(4)
Si C1 C5 C4 -150.9(4)
Zr C1 C5 C4 -69.6(4)
C2 C1 C5 C15 -176.6(9)
Si C1 C5 C15 32.1(8)
Zr C1 C5 C15 113.4(7)
C2 C1 C5 Zr 70.0(3)
Si C1 C5 Zr -81.3(2)
N1 Zr C5 C4 164.1(5)
C21 Zr C5 C4 44.6(7)
C1 Zr C5 C4 111.8(6)
C2 Zr C5 C4 72.4(5)
C19 Zr C5 C4 -84.0(6)
C20 Zr C5 C4 -55.7(5)
C17 Zr C5 C4 -103.3(5)
C16 Zr C5 C4 -63.6(5)
C18 Zr C5 C4 -107.7(5)
C3 Zr C5 C4 33.7(4)
N1 Zr C5 C1 52.3(4)
C21 Zr C5 C1 -67.2(6)
C2 Zr C5 C1 -39.4(3)
C19 Zr C5 C1 164.2(5)
C20 Zr C5 C1 -167.5(4)
C17 Zr C5 C1 144.9(3)
C16 Zr C5 C1 -175.4(4)
C18 Zr C5 C1 140.5(4)
C4 Zr C5 C1 -111.8(6)
C3 Zr C5 C1 -78.1(4)
N1 Zr C5 C15 -73.4(6)
C21 Zr C5 C15 167.1(7)
C1 Zr C5 C15 -125.7(7)
C2 Zr C5 C15 -165.1(8)
C19 Zr C5 C15 38.5(6)
C20 Zr C5 C15 66.8(6)
C17 Zr C5 C15 19.2(7)
C16 Zr C5 C15 58.9(6)
C18 Zr C5 C15 14.8(6)
C4 Zr C5 C15 122.5(8)
C3 Zr C5 C15 156.2(7)
C8' N1 C8 C9 3.2(12)
Si N1 C8 C9 108.7(7)
Zr N1 C8 C9 -80.8(8)
C8' N1 C8 C10 -116.0(14)
Si N1 C8 C10 -10.6(9)
Zr N1 C8 C10 160.0(6)
C8' N1 C8 C11 121.0(14)
Si N1 C8 C11 -133.5(6)
Zr N1 C8 C11 37.0(10)
C8 N1 C8' C9' -131.7(15)
Si N1 C8' C9' 140.7(7)
Zr N1 C8' C9' -17.8(10)
C8 N1 C8' C11' -13.1(12)
Si N1 C8' C11' -100.7(8)
Zr N1 C8' C11' 100.8(8)
C8 N1 C8' C10' 103.8(14)
Si N1 C8' C10' 16.2(10)
Zr N1 C8' C10' -142.3(7)
N1 Zr C16 C17 22.5(6)
C21 Zr C16 C17 124.8(6)
C1 Zr C16 C17 -107.6(9)
C2 Zr C16 C17 178.1(5)
C5 Zr C16 C17 -98.6(5)
C19 Zr C16 C17 -73.9(6)
C20 Zr C16 C17 -113.2(7)
C18 Zr C16 C17 -37.3(4)
C4 Zr C16 C17 -129.7(5)
C3 Zr C16 C17 -163.4(5)
N1 Zr C16 C20 135.7(5)
C21 Zr C16 C20 -122.0(6)
C1 Zr C16 C20 5.6(11)
C2 Zr C16 C20 -68.8(6)
C5 Zr C16 C20 14.6(6)
C19 Zr C16 C20 39.3(6)
C17 Zr C16 C20 113.2(7)
C18 Zr C16 C20 75.8(5)
C4 Zr C16 C20 -16.5(5)
C3 Zr C16 C20 -50.2(5)
C20 C16 C17 C18 0.8(6)
Zr C16 C17 C18 66.9(4)
C20 C16 C17 Zr -66.2(4)
N1 Zr C17 C16 -160.6(5)
C21 Zr C17 C16 -51.6(6)
C1 Zr C17 C16 147.0(4)
C2 Zr C17 C16 -15(4)
C5 Zr C17 C16 106.8(5)
C19 Zr C17 C16 82.6(6)
C20 Zr C17 C16 39.1(4)
C18 Zr C17 C16 115.2(6)
C4 Zr C17 C16 65.3(6)
C3 Zr C17 C16 26.9(8)
N1 Zr C17 C18 84.2(5)
C21 Zr C17 C18 -166.8(5)
C1 Zr C17 C18 31.8(6)
C2 Zr C17 C18 -131(4)
C5 Zr C17 C18 -8.4(5)
C19 Zr C17 C18 -32.6(5)
C20 Zr C17 C18 -76.1(4)
C16 Zr C17 C18 -115.2(6)
C4 Zr C17 C18 -49.9(5)
C3 Zr C17 C18 -88.3(6)
C16 C17 C18 C19 -2.8(8)
Zr C17 C18 C19 64.5(6)
C16 C17 C18 Zr -67.3(4)
N1 Zr C18 C19 144.9(7)
C21 Zr C18 C19 -103.8(6)
C1 Zr C18 C19 78.3(7)
C2 Zr C18 C19 54.2(9)
C5 Zr C18 C19 53.9(7)
C20 Zr C18 C19 -41.5(6)
C17 Zr C18 C19 -119.4(8)
C16 Zr C18 C19 -83.5(7)
C4 Zr C18 C19 21.9(7)
C3 Zr C18 C19 9.2(8)
N1 Zr C18 C17 -95.7(4)
C21 Zr C18 C17 15.6(6)
C1 Zr C18 C17 -162.2(3)
C2 Zr C18 C17 173.6(4)
C5 Zr C18 C17 173.3(4)
C19 Zr C18 C17 119.4(8)
C20 Zr C18 C17 77.9(5)
C16 Zr C18 C17 35.9(4)
C4 Zr C18 C17 141.3(4)
C3 Zr C18 C17 128.6(4)
C17 C18 C19 C20 3.4(9)
Zr C18 C19 C20 68.0(5)
C17 C18 C19 Zr -64.5(5)
N1 Zr C19 C18 -38.2(7)
C21 Zr C19 C18 96.0(7)
C1 Zr C19 C18 -115.6(6)
C2 Zr C19 C18 -149.5(5)
C5 Zr C19 C18 -124.9(7)
C20 Zr C19 C18 111.9(8)
C17 Zr C19 C18 35.7(5)
C16 Zr C19 C18 74.2(6)
C4 Zr C19 C18 -158.2(7)
C3 Zr C19 C18 -173.1(6)
N1 Zr C19 C20 -150.1(4)
C21 Zr C19 C20 -16.0(6)
C1 Zr C19 C20 132.5(4)
C2 Zr C19 C20 98.5(5)
C5 Zr C19 C20 123.1(5)
C17 Zr C19 C20 -76.2(5)
C16 Zr C19 C20 -37.8(4)
C18 Zr C19 C20 -111.9(8)
C4 Zr C19 C20 89.8(5)
C3 Zr C19 C20 74.9(5)
C17 C16 C20 C19 1.2(7)
Zr C16 C20 C19 -66.3(5)
C17 C16 C20 Zr 67.4(4)
C18 C19 C20 C16 -2.8(8)
Zr C19 C20 C16 67.6(4)
C18 C19 C20 Zr -70.5(6)
N1 Zr C20 C16 -67.7(6)
C21 Zr C20 C16 54.1(5)
C1 Zr C20 C16 -177.9(4)
C2 Zr C20 C16 139.3(4)
C5 Zr C20 C16 -168.8(5)
C19 Zr C20 C16 -112.8(7)
C17 Zr C20 C16 -36.6(4)
C18 Zr C20 C16 -77.5(5)
C4 Zr C20 C16 164.3(5)
C3 Zr C20 C16 136.6(5)
N1 Zr C20 C19 45.1(6)
C21 Zr C20 C19 166.9(5)
C1 Zr C20 C19 -65.1(6)
C2 Zr C20 C19 -107.9(6)
C5 Zr C20 C19 -56.0(5)
C17 Zr C20 C19 76.3(6)
C16 Zr C20 C19 112.8(7)
C18 Zr C20 C19 35.3(5)
C4 Zr C20 C19 -82.9(5)
C3 Zr C20 C19 -110.6(6)
